data_7245296
loop_
_publ_author_name
'Antonova, Alexandra S.'
'Nikitina, Eugeniya V.'
'Valchuk, karine S.'
'Grigoriev , Mikhail'
'Gomila, Rosa Maria'
'Frontera, Antonio'
'Zubkov, Fedor Ivanovich'

_publ_section_title
;
 Crystal engineering of molecules with through-space \a-effect hydrogen
 bonds: 3a,6:7,9a-diepoxybenzo[de]isoquinolines possessing a free amino
 group
;
_journal_name_full CrystEngComm
_journal_paper_doi 10.1039/D2CE00903J
_journal_year 2022
_chemical_formula_sum 'C16 H17 N O7'
_chemical_formula_weight 335.30
_space_group_crystal_system triclinic
_space_group_IT_number 1
_space_group_name_Hall 'P 1'
_space_group_name_H-M_alt 'P 1'
_atom_sites_solution_hydrogens mixed
_audit_creation_method SHELXL-2018/3
_audit_update_record
;
2022-06-28 deposited with the CCDC.	2022-07-29 downloaded from the CCDC.
;
_cell_angle_alpha 83.079(4)
_cell_angle_beta 81.948(3)
_cell_angle_gamma 89.975(4)
_cell_formula_units_Z 4
_cell_length_a 7.7282(7)
_cell_length_b 9.9974(10)
_cell_length_c 19.2246(17)
_cell_measurement_reflns_used 5609
_cell_measurement_temperature 100(2)
_cell_measurement_theta_max 29.03
_cell_measurement_theta_min 3.01
_cell_volume 1459.8(2)
_computing_structure_refinement 'SHELXL-2018/3 (Sheldrick, 2018)'
_diffrn_ambient_temperature 100(2)
_diffrn_measured_fraction_theta_full 0.993
_diffrn_measured_fraction_theta_max 0.996
_diffrn_measurement_device_type 'Bruker KAPPA APEX II area-detector diffractometer'
_diffrn_radiation_type MoK\a
_diffrn_radiation_wavelength 0.71073
_diffrn_reflns_av_R_equivalents 0.0425
_diffrn_reflns_av_unetI/netI 0.0907
_diffrn_reflns_Laue_measured_fraction_full 0.993
_diffrn_reflns_Laue_measured_fraction_max 0.996
_diffrn_reflns_limit_h_max 10
_diffrn_reflns_limit_h_min -10
_diffrn_reflns_limit_k_max 14
_diffrn_reflns_limit_k_min -13
_diffrn_reflns_limit_l_max 27
_diffrn_reflns_limit_l_min -27
_diffrn_reflns_number 24899
_diffrn_reflns_point_group_measured_fraction_full 0.852
_diffrn_reflns_point_group_measured_fraction_max 0.823
_diffrn_reflns_theta_full 25.242
_diffrn_reflns_theta_max 29.999
_diffrn_reflns_theta_min 4.107
_exptl_absorpt_coefficient_mu 0.121
_exptl_absorpt_correction_T_max 1.000
_exptl_absorpt_correction_T_min 0.879
_exptl_absorpt_correction_type multi-scan
_exptl_absorpt_process_details
;
 SADABS 2016/2: Krause, L., Herbst-Irmer, R., Sheldrick G.M. & Stalke D.,
 J. Appl. Cryst. 48 (2015) 3-10
;
_exptl_crystal_colour colourless
_exptl_crystal_density_diffrn 1.526
_exptl_crystal_description fragment
_exptl_crystal_F_000 704
_exptl_crystal_size_max 0.400
_exptl_crystal_size_mid 0.160
_exptl_crystal_size_min 0.140
_refine_diff_density_max 0.356
_refine_diff_density_min -0.361
_refine_diff_density_rms 0.071
_refine_ls_abs_structure_details
;
 Flack x determined using 3103 quotients [(I+)-(I-)]/[(I+)+(I-)]
 (Parsons, Flack and Wagner, Acta Cryst. B69 (2013) 249-259).
;
_refine_ls_abs_structure_Flack 0.2(6)
_refine_ls_extinction_method none
_refine_ls_goodness_of_fit_ref 1.022
_refine_ls_hydrogen_treatment mixed
_refine_ls_matrix_type full
_refine_ls_number_parameters 877
_refine_ls_number_reflns 14009
_refine_ls_number_restraints 3
_refine_ls_restrained_S_all 1.022
_refine_ls_R_factor_all 0.0861
_refine_ls_R_factor_gt 0.0573
_refine_ls_shift/su_max 0.000
_refine_ls_shift/su_mean 0.000
_refine_ls_structure_factor_coef Fsqd
_refine_ls_weighting_details 'w=1/[\s^2^(Fo^2^)+(0.0489P)^2^+0.3136P] where P=(Fo^2^+2Fc^2^)/3'
_refine_ls_weighting_scheme calc
_refine_ls_wR_factor_gt 0.1110
_refine_ls_wR_factor_ref 0.1242
_reflns_Friedel_coverage 0.654
_reflns_Friedel_fraction_full 0.711
_reflns_Friedel_fraction_max 0.651
_reflns_number_gt 10562
_reflns_number_total 14009
_reflns_threshold_expression 'I > 2\s(I)'
_cod_data_source_file d2ce00903j2.cif
_cod_data_source_block Liza
_cod_database_code 7245296
_shelx_shelxl_version_number 2018/3
_shelx_space_group_comment
;
The symmetry employed for this shelxl refinement is uniquely defined
by the following loop, which should always be used as a source of
symmetry information in preference to the above space-group names.
They are only intended as comments.
;
_shelx_estimated_absorpt_t_min 0.953
_shelx_estimated_absorpt_t_max 0.983

loop_
_space_group_symop_operation_xyz
'x, y, z'

loop_
_atom_site_label
_atom_site_type_symbol
_atom_site_fract_x
_atom_site_fract_y
_atom_site_fract_z
_atom_site_U_iso_or_equiv
_atom_site_adp_type
_atom_site_occupancy
_atom_site_site_symmetry_order
_atom_site_calc_flag
_atom_site_refinement_flags_posn
_atom_site_refinement_flags_adp
_atom_site_refinement_flags_occupancy
_atom_site_disorder_assembly
_atom_site_disorder_group
O1 O 0.6772(4) 0.7591(3) 0.10013(16) 0.0206(6) Uani 1 1 d . . . . .
O2 O 0.6225(4) 0.9397(3) 0.15862(16) 0.0190(6) Uani 1 1 d . . . . .
O3 O 0.0391(4) 0.8220(3) 0.19286(16) 0.0206(6) Uani 1 1 d . . . . .
O4 O 0.2826(4) 0.8674(3) 0.11399(15) 0.0208(7) Uani 1 1 d . . . . .
O8 O 0.4157(4) 0.7950(3) 0.51947(14) 0.0149(6) Uani 1 1 d . . . . .
O9 O 0.4093(3) 0.6208(3) 0.43517(14) 0.0118(5) Uani 1 1 d . . . . .
O10 O 0.3957(4) 0.5693(3) 0.29887(15) 0.0148(6) Uani 1 1 d . . . . .
N2 N 0.7429(5) 0.5429(3) 0.35262(18) 0.0145(7) Uani 1 1 d . . . . .
H2 H 0.664(6) 0.482(5) 0.369(2) 0.017 Uiso 1 1 d . U . . .
C1 C 0.7250(5) 0.6455(4) 0.4012(2) 0.0143(8) Uani 1 1 d . . . . .
H1A H 0.818938 0.714357 0.385607 0.017 Uiso 1 1 calc R U . . .
H1B H 0.741225 0.602865 0.448997 0.017 Uiso 1 1 calc R U . . .
C3 C 0.7132(5) 0.5953(4) 0.2807(2) 0.0153(8) Uani 1 1 d . . . . .
H3A H 0.718713 0.519871 0.251471 0.018 Uiso 1 1 calc R U . . .
H3B H 0.808036 0.660423 0.259522 0.018 Uiso 1 1 calc R U . . .
C3A C 0.5386(5) 0.6641(4) 0.2784(2) 0.0130(8) Uani 1 1 d . . . . .
C4 C 0.4885(5) 0.7375(4) 0.2100(2) 0.0139(8) Uani 1 1 d . . . . .
C5 C 0.3119(5) 0.7381(4) 0.2206(2) 0.0148(8) Uani 1 1 d . . . . .
C6 C 0.2562(5) 0.6648(4) 0.2945(2) 0.0145(8) Uani 1 1 d . . . . .
H6A H 0.135316 0.624880 0.303229 0.017 Uiso 1 1 calc R U . . .
C6A C 0.2957(5) 0.7638(4) 0.3465(2) 0.0113(7) Uani 1 1 d . . . . .
H6AA H 0.243546 0.854353 0.336163 0.014 Uiso 1 1 calc R U . . .
C7 C 0.2665(5) 0.7107(4) 0.4256(2) 0.0128(8) Uani 1 1 d . . . . .
H7A H 0.147712 0.670838 0.443752 0.015 Uiso 1 1 calc R U . . .
C7A C 0.3168(5) 0.8312(4) 0.4621(2) 0.0132(8) Uani 1 1 d . . . . .
H7AA H 0.249321 0.916559 0.459033 0.016 Uiso 1 1 calc R U . . .
C8A C 0.5079(5) 0.8337(4) 0.4491(2) 0.0131(8) Uani 1 1 d . . . . .
H8AA H 0.575339 0.920713 0.436974 0.016 Uiso 1 1 calc R U . . .
C8B C 0.5499(5) 0.7146(4) 0.4057(2) 0.0114(7) Uani 1 1 d . . . . .
C8C C 0.5000(5) 0.7681(4) 0.3323(2) 0.0105(7) Uani 1 1 d . . . . .
H8CA H 0.549565 0.859911 0.313759 0.013 Uiso 1 1 calc R U . . .
C11 C 0.6054(5) 0.8103(4) 0.1503(2) 0.0138(8) Uani 1 1 d . . . . .
C12 C 0.7086(6) 1.0242(5) 0.0977(3) 0.0268(10) Uani 1 1 d . . . . .
H12A H 0.715073 1.117024 0.108880 0.040 Uiso 1 1 calc R U . . .
H12B H 0.826984 0.991552 0.084883 0.040 Uiso 1 1 calc R U . . .
H12C H 0.642390 1.021611 0.058008 0.040 Uiso 1 1 calc R U . . .
C13 C 0.1949(5) 0.8121(4) 0.1759(2) 0.0153(8) Uani 1 1 d . . . . .
C14 C 0.1815(6) 0.9496(5) 0.0679(2) 0.0272(10) Uani 1 1 d . . . . .
H14A H 0.257450 0.984916 0.024332 0.041 Uiso 1 1 calc R U . . .
H14B H 0.087050 0.894843 0.056085 0.041 Uiso 1 1 calc R U . . .
H14C H 0.131592 1.024772 0.091868 0.041 Uiso 1 1 calc R U . . .
O21 O 0.0299(4) 0.2793(3) 0.08254(16) 0.0226(7) Uani 1 1 d . . . . .
O22 O 0.1019(4) 0.4513(3) 0.13923(16) 0.0208(7) Uani 1 1 d . . . . .
O23 O 0.6306(4) 0.3397(3) 0.17295(16) 0.0212(7) Uani 1 1 d . . . . .
O24 O 0.4760(4) 0.3531(3) 0.08158(16) 0.0218(7) Uani 1 1 d . . . . .
O28 O 0.0913(4) 0.2885(3) 0.49138(15) 0.0178(6) Uani 1 1 d . . . . .
O29 O 0.1362(3) 0.1128(3) 0.40652(15) 0.0140(6) Uani 1 1 d . . . . .
O30 O 0.2152(3) 0.0615(3) 0.26672(15) 0.0142(6) Uani 1 1 d . . . . .
N22 N -0.1615(5) 0.0463(4) 0.3289(2) 0.0171(7) Uani 1 1 d . . . . .
H22 H -0.109(6) -0.015(5) 0.347(3) 0.020 Uiso 1 1 d . U . . .
C21 C -0.1627(5) 0.1441(4) 0.3806(2) 0.0156(8) Uani 1 1 d . . . . .
H21A H -0.203442 0.097613 0.428529 0.019 Uiso 1 1 calc R U . . .
H21B H -0.247190 0.215531 0.369998 0.019 Uiso 1 1 calc R U . . .
C23 C -0.0929(5) 0.1032(4) 0.2566(2) 0.0173(8) Uani 1 1 d . . . . .
H23A H -0.172736 0.173765 0.240098 0.021 Uiso 1 1 calc R U . . .
H23B H -0.089995 0.031487 0.225203 0.021 Uiso 1 1 calc R U . . .
C23A C 0.0885(5) 0.1636(4) 0.2509(2) 0.0129(8) Uani 1 1 d . . . . .
C24 C 0.1853(5) 0.2374(4) 0.1817(2) 0.0142(8) Uani 1 1 d . . . . .
C25 C 0.3551(5) 0.2301(4) 0.1888(2) 0.0151(8) Uani 1 1 d . . . . .
C26A C 0.3046(5) 0.2512(4) 0.3145(2) 0.0128(8) Uani 1 1 d . . . . .
H26A H 0.368391 0.339783 0.302293 0.015 Uiso 1 1 calc R U . . .
C26 C 0.3636(5) 0.1505(4) 0.2609(2) 0.0151(8) Uani 1 1 d . . . . .
H26B H 0.477225 0.105472 0.266583 0.018 Uiso 1 1 calc R U . . .
C27A C 0.2239(5) 0.3222(4) 0.4308(2) 0.0146(8) Uani 1 1 d . . . . .
H27A H 0.296750 0.406404 0.425520 0.018 Uiso 1 1 calc R U . . .
C27 C 0.2889(5) 0.1993(4) 0.3939(2) 0.0143(8) Uani 1 1 d . . . . .
H27B H 0.396543 0.157046 0.409557 0.017 Uiso 1 1 calc R U . . .
C28B C 0.0143(5) 0.2089(4) 0.3805(2) 0.0126(8) Uani 1 1 d . . . . .
C28A C 0.0373(5) 0.3268(4) 0.4226(2) 0.0136(8) Uani 1 1 d . . . . .
H28B H -0.020988 0.414711 0.411854 0.016 Uiso 1 1 calc R U . . .
C28C C 0.1072(5) 0.2623(4) 0.3054(2) 0.0118(7) Uani 1 1 d . . . . .
H28A H 0.073315 0.356248 0.289171 0.014 Uiso 1 1 calc R U . . .
C31 C 0.0977(5) 0.3223(4) 0.1278(2) 0.0158(8) Uani 1 1 d . . . . .
C32 C 0.0148(7) 0.5458(4) 0.0918(3) 0.0285(11) Uani 1 1 d . . . . .
H32A H 0.025370 0.637157 0.104579 0.043 Uiso 1 1 calc R U . . .
H32B H 0.069774 0.543231 0.042870 0.043 Uiso 1 1 calc R U . . .
H32C H -0.109050 0.520371 0.096230 0.043 Uiso 1 1 calc R U . . .
C33 C 0.5025(5) 0.3122(4) 0.1484(2) 0.0170(8) Uani 1 1 d . . . . .
C34 C 0.6091(7) 0.4461(5) 0.0420(3) 0.0305(11) Uani 1 1 d . . . . .
H34A H 0.580992 0.471288 -0.005898 0.046 Uiso 1 1 calc R U . . .
H34B H 0.612974 0.527069 0.065945 0.046 Uiso 1 1 calc R U . . .
H34C H 0.723181 0.402703 0.039442 0.046 Uiso 1 1 calc R U . . .
O41 O 0.9555(4) 0.5771(3) 0.91830(16) 0.0244(7) Uani 1 1 d . . . . .
O42 O 0.9145(4) 0.7783(3) 0.85716(16) 0.0209(7) Uani 1 1 d . . . . .
O43 O 0.3658(4) 0.6829(3) 0.83194(17) 0.0219(7) Uani 1 1 d . . . . .
O44 O 0.5494(4) 0.6730(3) 0.91375(16) 0.0229(7) Uani 1 1 d . . . . .
O48 O 0.9092(4) 0.7868(3) 0.50635(15) 0.0173(6) Uani 1 1 d . . . . .
O49 O 0.8628(3) 0.5710(3) 0.59006(15) 0.0137(6) Uani 1 1 d . . . . .
O50 O 0.7822(3) 0.4533(3) 0.73010(15) 0.0148(6) Uani 1 1 d . . . . .
N42 N 1.1607(5) 0.4648(3) 0.66685(19) 0.0174(7) Uani 1 1 d . . . . .
H42 H 1.080(6) 0.403(5) 0.654(3) 0.021 Uiso 1 1 d . U . . .
C41 C 1.1618(5) 0.5872(4) 0.6165(2) 0.0158(8) Uani 1 1 d . . . . .
H41A H 1.202768 0.564449 0.568325 0.019 Uiso 1 1 calc R U . . .
H41B H 1.246574 0.652818 0.627802 0.019 Uiso 1 1 calc R U . . .
C43 C 1.0911(5) 0.4875(4) 0.7399(2) 0.0171(8) Uani 1 1 d . . . . .
H43A H 1.171121 0.549746 0.756820 0.021 Uiso 1 1 calc R U . . .
H43B H 1.087888 0.400823 0.771029 0.021 Uiso 1 1 calc R U . . .
C43A C 0.9098(5) 0.5458(4) 0.7462(2) 0.0129(7) Uani 1 1 d . . . . .
C44 C 0.8150(5) 0.5888(4) 0.8154(2) 0.0139(8) Uani 1 1 d . . . . .
C45 C 0.6450(5) 0.5869(4) 0.8089(2) 0.0146(8) Uani 1 1 d . . . . .
C46 C 0.6337(5) 0.5418(4) 0.7367(2) 0.0147(8) Uani 1 1 d . . . . .
H46B H 0.519061 0.500997 0.731076 0.018 Uiso 1 1 calc R U . . .
C46A C 0.6963(5) 0.6664(4) 0.6828(2) 0.0127(8) Uani 1 1 d . . . . .
H46A H 0.634278 0.750062 0.694971 0.015 Uiso 1 1 calc R U . . .
C47 C 0.7106(5) 0.6524(4) 0.6036(2) 0.0135(8) Uani 1 1 d . . . . .
H47B H 0.602168 0.618449 0.588060 0.016 Uiso 1 1 calc R U . . .
C47A C 0.7769(5) 0.7914(4) 0.5669(2) 0.0137(8) Uani 1 1 d . . . . .
H47A H 0.704577 0.873423 0.572415 0.016 Uiso 1 1 calc R U . . .
C48A C 0.9627(5) 0.7923(4) 0.5747(2) 0.0129(8) Uani 1 1 d . . . . .
H48B H 1.020997 0.874830 0.585892 0.016 Uiso 1 1 calc R U . . .
C48B C 0.9843(5) 0.6537(4) 0.6168(2) 0.0124(7) Uani 1 1 d . . . . .
C48C C 0.8935(5) 0.6720(4) 0.6914(2) 0.0119(7) Uani 1 1 d . . . . .
H48A H 0.928548 0.757822 0.707939 0.014 Uiso 1 1 calc R U . . .
C51 C 0.9017(5) 0.6441(4) 0.8700(2) 0.0156(8) Uani 1 1 d . . . . .
C52 C 0.9908(7) 0.8453(5) 0.9087(3) 0.0329(12) Uani 1 1 d . . . . .
H52A H 0.994180 0.942822 0.894511 0.049 Uiso 1 1 calc R U . . .
H52B H 0.919909 0.825028 0.955246 0.049 Uiso 1 1 calc R U . . .
H52C H 1.109868 0.813201 0.911232 0.049 Uiso 1 1 calc R U . . .
C53 C 0.5033(5) 0.6516(4) 0.8510(2) 0.0153(8) Uani 1 1 d . . . . .
C54 C 0.4243(7) 0.7447(5) 0.9583(3) 0.0309(11) Uani 1 1 d . . . . .
H54A H 0.469888 0.755064 1.002492 0.046 Uiso 1 1 calc R U . . .
H54B H 0.404817 0.833772 0.933603 0.046 Uiso 1 1 calc R U . . .
H54C H 0.313641 0.693612 0.969082 0.046 Uiso 1 1 calc R U . . .
O61 O 0.3098(4) 0.0705(3) 0.89558(17) 0.0247(7) Uani 1 1 d . . . . .
O62 O 0.3912(4) 0.2811(3) 0.84737(16) 0.0199(6) Uani 1 1 d . . . . .
O63 O 0.9627(4) 0.1776(3) 0.80334(17) 0.0216(6) Uani 1 1 d . . . . .
O64 O 0.7297(4) 0.1652(3) 0.88858(16) 0.0231(7) Uani 1 1 d . . . . .
O68 O 0.5821(4) 0.3030(3) 0.48018(15) 0.0167(6) Uani 1 1 d . . . . .
O69 O 0.5877(3) 0.0900(3) 0.56426(15) 0.0130(6) Uani 1 1 d . . . . .
O70 O 0.6004(3) -0.0251(3) 0.70058(15) 0.0152(6) Uani 1 1 d . . . . .
N62 N 0.2541(4) -0.0246(3) 0.64760(19) 0.0153(7) Uani 1 1 d . . . . .
H62 H 0.332(6) -0.079(5) 0.628(2) 0.018 Uiso 1 1 d . U . . .
C61 C 0.2724(5) 0.0999(4) 0.5985(2) 0.0142(8) Uani 1 1 d . . . . .
H61A H 0.178548 0.161894 0.613712 0.017 Uiso 1 1 calc R U . . .
H61B H 0.256279 0.078537 0.550831 0.017 Uiso 1 1 calc R U . . .
C63 C 0.2837(5) -0.0047(4) 0.7199(2) 0.0156(8) Uani 1 1 d . . . . .
H63A H 0.278116 -0.093229 0.749446 0.019 Uiso 1 1 calc R U . . .
H63B H 0.189266 0.051333 0.740867 0.019 Uiso 1 1 calc R U . . .
C63A C 0.4577(5) 0.0624(4) 0.7212(2) 0.0141(8) Uani 1 1 d . . . . .
C64 C 0.5128(5) 0.1030(4) 0.7898(2) 0.0151(8) Uani 1 1 d . . . . .
C65 C 0.6876(5) 0.1058(4) 0.7791(2) 0.0157(8) Uani 1 1 d . . . . .
C66 C 0.7412(5) 0.0665(4) 0.7043(2) 0.0152(8) Uani 1 1 d . . . . .
H66B H 0.861373 0.029445 0.695017 0.018 Uiso 1 1 calc R U . . .
C66A C 0.7024(5) 0.1910(4) 0.6530(2) 0.0127(8) Uani 1 1 d . . . . .
H66A H 0.755837 0.276036 0.663519 0.015 Uiso 1 1 calc R U . . .
C67 C 0.7318(5) 0.1749(4) 0.5730(2) 0.0139(8) Uani 1 1 d . . . . .
H67B H 0.850153 0.142635 0.554806 0.017 Uiso 1 1 calc R U . . .
C67A C 0.6825(5) 0.3124(4) 0.5372(2) 0.0149(8) Uani 1 1 d . . . . .
H67A H 0.750645 0.396060 0.540129 0.018 Uiso 1 1 calc R U . . .
C68A C 0.4907(5) 0.3092(4) 0.5501(2) 0.0140(8) Uani 1 1 d . . . . .
H68B H 0.423826 0.390993 0.562118 0.017 Uiso 1 1 calc R U . . .
C68B C 0.4476(5) 0.1712(4) 0.5936(2) 0.0123(8) Uani 1 1 d . . . . .
C68C C 0.4992(5) 0.1906(4) 0.6667(2) 0.0119(7) Uani 1 1 d . . . . .
H68A H 0.451216 0.274572 0.684984 0.014 Uiso 1 1 calc R U . . .
C71 C 0.3946(5) 0.1471(4) 0.8496(2) 0.0138(8) Uani 1 1 d . . . . .
C72 C 0.2924(6) 0.3334(5) 0.9075(3) 0.0278(10) Uani 1 1 d . . . . .
H72A H 0.298608 0.432079 0.900446 0.042 Uiso 1 1 calc R U . . .
H72B H 0.170183 0.303312 0.912375 0.042 Uiso 1 1 calc R U . . .
H72C H 0.341580 0.300146 0.950556 0.042 Uiso 1 1 calc R U . . .
C73 C 0.8087(5) 0.1534(4) 0.8231(2) 0.0164(8) Uani 1 1 d . . . . .
C74 C 0.8373(6) 0.2194(5) 0.9342(2) 0.0276(11) Uani 1 1 d . . . . .
H74A H 0.768533 0.224173 0.980701 0.041 Uiso 1 1 calc R U . . .
H74B H 0.937568 0.160959 0.939586 0.041 Uiso 1 1 calc R U . . .
H74C H 0.878896 0.309979 0.913407 0.041 Uiso 1 1 calc R U . . .

loop_
_atom_site_aniso_label
_atom_site_aniso_U_11
_atom_site_aniso_U_22
_atom_site_aniso_U_33
_atom_site_aniso_U_23
_atom_site_aniso_U_13
_atom_site_aniso_U_12
O1 0.0245(17) 0.0178(15) 0.0181(16) -0.0032(12) 0.0026(13) 0.0045(12)
O2 0.0214(16) 0.0118(14) 0.0222(17) -0.0006(12) 0.0015(13) 0.0006(11)
O3 0.0180(16) 0.0166(15) 0.0279(17) -0.0017(12) -0.0063(13) 0.0024(11)
O4 0.0233(16) 0.0237(16) 0.0148(15) 0.0025(12) -0.0046(12) 0.0094(12)
O8 0.0150(14) 0.0158(14) 0.0134(14) -0.0005(11) -0.0013(11) -0.0002(10)
O9 0.0091(13) 0.0098(13) 0.0160(14) 0.0006(10) -0.0025(11) 0.0002(10)
O10 0.0164(14) 0.0084(13) 0.0194(15) 0.0005(11) -0.0036(12) 0.0019(10)
N2 0.0158(17) 0.0109(16) 0.0165(18) 0.0007(13) -0.0028(14) 0.0024(12)
C1 0.0136(19) 0.0125(19) 0.017(2) 0.0003(15) -0.0047(16) 0.0030(14)
C3 0.017(2) 0.0123(19) 0.015(2) 0.0004(15) -0.0004(16) 0.0016(15)
C3A 0.0143(19) 0.0094(18) 0.0143(19) 0.0024(14) -0.0021(15) 0.0006(14)
C4 0.017(2) 0.0128(18) 0.0114(19) -0.0015(14) -0.0017(15) 0.0002(14)
C5 0.020(2) 0.0123(19) 0.0132(19) -0.0017(15) -0.0042(16) 0.0020(15)
C6 0.0143(19) 0.0113(18) 0.018(2) 0.0010(15) -0.0038(16) 0.0021(14)
C6A 0.0085(17) 0.0091(17) 0.016(2) 0.0002(14) -0.0017(15) -0.0006(13)
C7 0.0100(18) 0.0101(18) 0.019(2) -0.0005(15) -0.0035(15) 0.0021(13)
C7A 0.0146(19) 0.0101(18) 0.015(2) -0.0021(14) -0.0024(16) 0.0018(14)
C8A 0.0163(19) 0.0093(18) 0.0130(19) 0.0005(14) -0.0016(16) 0.0013(14)
C8B 0.0113(18) 0.0068(17) 0.0160(19) 0.0017(14) -0.0041(15) -0.0002(13)
C8C 0.0111(18) 0.0085(17) 0.0116(18) 0.0001(13) -0.0018(15) 0.0001(13)
C11 0.0133(19) 0.0143(19) 0.014(2) 0.0004(15) -0.0051(16) 0.0036(14)
C12 0.030(3) 0.019(2) 0.026(3) 0.0074(18) 0.007(2) -0.0034(18)
C13 0.021(2) 0.0121(19) 0.014(2) -0.0027(15) -0.0053(16) 0.0007(15)
C14 0.038(3) 0.028(2) 0.016(2) -0.0012(18) -0.007(2) 0.019(2)
O21 0.0299(18) 0.0153(15) 0.0246(17) -0.0017(12) -0.0112(14) 0.0001(12)
O22 0.0281(17) 0.0116(14) 0.0251(17) -0.0026(12) -0.0113(14) 0.0049(12)
O23 0.0185(16) 0.0178(16) 0.0268(18) -0.0016(13) -0.0026(13) -0.0002(11)
O24 0.0247(17) 0.0196(16) 0.0193(16) 0.0034(12) -0.0015(13) -0.0015(12)
O28 0.0161(15) 0.0194(15) 0.0172(15) 0.0005(12) -0.0023(12) -0.0009(11)
O29 0.0131(14) 0.0076(13) 0.0206(15) 0.0017(10) -0.0026(11) 0.0004(10)
O30 0.0106(13) 0.0076(13) 0.0235(16) -0.0002(11) -0.0011(11) 0.0019(10)
N22 0.0169(18) 0.0115(17) 0.022(2) -0.0005(14) -0.0025(15) -0.0007(13)
C21 0.0118(19) 0.0134(19) 0.022(2) -0.0026(16) -0.0034(16) -0.0020(14)
C23 0.018(2) 0.013(2) 0.022(2) -0.0057(16) -0.0041(17) -0.0005(15)
C23A 0.0119(18) 0.0090(17) 0.018(2) -0.0012(14) -0.0022(15) 0.0030(14)
C24 0.016(2) 0.0099(18) 0.016(2) -0.0015(14) -0.0001(16) 0.0006(14)
C25 0.018(2) 0.0109(18) 0.016(2) -0.0012(15) 0.0001(16) 0.0047(14)
C26A 0.0137(19) 0.0089(18) 0.015(2) 0.0027(14) -0.0034(15) 0.0009(14)
C26 0.0113(19) 0.0106(18) 0.022(2) 0.0006(15) -0.0008(16) 0.0028(14)
C27A 0.0146(19) 0.0119(19) 0.016(2) 0.0014(15) -0.0004(16) 0.0005(14)
C27 0.0127(19) 0.0093(18) 0.022(2) -0.0012(15) -0.0059(16) -0.0010(14)
C28B 0.0130(18) 0.0059(17) 0.018(2) 0.0030(14) -0.0032(15) 0.0004(13)
C28A 0.0153(19) 0.0098(18) 0.016(2) 0.0002(14) -0.0031(16) 0.0019(14)
C28C 0.0107(18) 0.0067(17) 0.018(2) -0.0018(14) -0.0032(15) 0.0008(13)
C31 0.014(2) 0.014(2) 0.018(2) -0.0003(15) -0.0002(17) 0.0020(15)
C32 0.046(3) 0.013(2) 0.029(3) 0.0024(18) -0.019(2) 0.0041(19)
C33 0.015(2) 0.0110(19) 0.023(2) -0.0009(16) 0.0018(17) 0.0067(15)
C34 0.038(3) 0.024(2) 0.026(3) 0.0049(19) 0.004(2) -0.006(2)
O41 0.0330(19) 0.0192(16) 0.0219(17) 0.0011(13) -0.0099(14) 0.0047(13)
O42 0.0278(17) 0.0114(14) 0.0253(17) -0.0013(12) -0.0111(13) 0.0007(12)
O43 0.0175(15) 0.0233(16) 0.0250(17) -0.0052(13) -0.0009(13) 0.0056(12)
O44 0.0247(16) 0.0282(18) 0.0166(16) -0.0062(13) -0.0024(13) 0.0134(13)
O48 0.0192(15) 0.0185(15) 0.0154(15) -0.0032(12) -0.0055(12) 0.0043(11)
O49 0.0111(13) 0.0099(13) 0.0220(16) -0.0070(11) -0.0049(11) 0.0029(10)
O50 0.0104(13) 0.0095(13) 0.0247(16) -0.0043(11) -0.0011(12) 0.0014(10)
N42 0.0164(17) 0.0123(17) 0.023(2) -0.0012(14) -0.0018(15) 0.0039(13)
C41 0.0119(19) 0.016(2) 0.018(2) -0.0005(16) 0.0006(16) 0.0036(14)
C43 0.017(2) 0.0124(19) 0.021(2) 0.0005(16) -0.0029(17) 0.0026(15)
C43A 0.0115(18) 0.0090(17) 0.018(2) -0.0029(14) -0.0014(15) -0.0005(13)
C44 0.019(2) 0.0090(18) 0.014(2) 0.0011(14) -0.0033(16) 0.0010(14)
C45 0.019(2) 0.0096(18) 0.013(2) 0.0004(14) 0.0010(16) -0.0022(14)
C46 0.0105(18) 0.0100(18) 0.023(2) -0.0024(15) -0.0022(16) 0.0013(13)
C46A 0.0118(18) 0.0089(18) 0.018(2) -0.0027(14) -0.0044(15) 0.0028(13)
C47 0.0079(17) 0.0152(19) 0.019(2) -0.0056(15) -0.0029(15) 0.0033(14)
C47A 0.0134(19) 0.0128(19) 0.016(2) -0.0041(15) -0.0028(16) 0.0034(14)
C48A 0.0146(19) 0.0108(18) 0.0142(19) -0.0020(14) -0.0044(15) 0.0018(14)
C48B 0.0119(18) 0.0123(18) 0.0140(19) -0.0058(14) -0.0014(15) 0.0023(14)
C48C 0.0102(18) 0.0089(17) 0.017(2) -0.0045(14) -0.0015(15) 0.0015(13)
C51 0.016(2) 0.015(2) 0.015(2) -0.0018(15) 0.0007(16) 0.0016(15)
C52 0.042(3) 0.021(2) 0.044(3) -0.011(2) -0.027(3) 0.004(2)
C53 0.016(2) 0.0107(18) 0.017(2) 0.0016(15) 0.0010(16) 0.0001(14)
C54 0.032(3) 0.039(3) 0.024(3) -0.011(2) -0.004(2) 0.018(2)
O61 0.0334(18) 0.0182(16) 0.0197(16) 0.0010(12) 0.0028(14) -0.0042(13)
O62 0.0216(16) 0.0103(14) 0.0254(17) 0.0007(12) 0.0022(13) 0.0014(11)
O63 0.0186(16) 0.0168(15) 0.0295(18) 0.0002(12) -0.0068(13) -0.0007(11)
O64 0.0239(16) 0.0286(17) 0.0177(16) -0.0050(13) -0.0045(13) -0.0011(13)
O68 0.0154(14) 0.0183(15) 0.0162(15) -0.0029(11) -0.0012(12) 0.0037(11)
O69 0.0103(13) 0.0096(13) 0.0198(15) -0.0048(11) -0.0024(11) 0.0003(10)
O70 0.0142(14) 0.0084(13) 0.0239(16) -0.0038(11) -0.0043(12) 0.0029(10)
N62 0.0135(17) 0.0128(17) 0.0199(19) -0.0020(13) -0.0035(14) -0.0013(13)
C61 0.0111(18) 0.0121(18) 0.019(2) -0.0020(15) -0.0028(16) -0.0006(14)
C63 0.017(2) 0.0134(19) 0.016(2) -0.0005(15) -0.0007(16) -0.0002(15)
C63A 0.0149(19) 0.0112(18) 0.017(2) -0.0037(15) -0.0025(16) 0.0033(14)
C64 0.019(2) 0.0114(19) 0.015(2) -0.0001(15) -0.0038(16) -0.0003(15)
C65 0.020(2) 0.0133(19) 0.014(2) -0.0012(15) -0.0040(16) 0.0043(15)
C66 0.017(2) 0.0132(19) 0.017(2) -0.0043(15) -0.0057(16) 0.0030(15)
C66A 0.0106(18) 0.0097(18) 0.019(2) -0.0043(15) -0.0049(15) 0.0018(13)
C67 0.0117(18) 0.0107(18) 0.019(2) -0.0017(15) -0.0015(16) -0.0018(14)
C67A 0.016(2) 0.0121(19) 0.017(2) -0.0034(15) -0.0030(16) 0.0008(14)
C68A 0.0145(19) 0.0106(18) 0.016(2) -0.0013(15) 0.0003(16) 0.0021(14)
C68B 0.0124(19) 0.0104(18) 0.0143(19) -0.0035(14) -0.0007(15) 0.0028(14)
C68C 0.0119(18) 0.0094(17) 0.0149(19) -0.0031(14) -0.0024(15) 0.0007(13)
C71 0.0142(19) 0.0116(18) 0.016(2) 0.0008(15) -0.0051(16) -0.0008(14)
C72 0.031(3) 0.020(2) 0.031(3) -0.0096(19) 0.006(2) 0.0024(18)
C73 0.020(2) 0.0087(18) 0.021(2) 0.0013(15) -0.0058(17) 0.0025(15)
C74 0.036(3) 0.026(2) 0.024(3) -0.0043(19) -0.014(2) -0.006(2)

loop_
_atom_type_symbol
_atom_type_description
_atom_type_scat_dispersion_real
_atom_type_scat_dispersion_imag
_atom_type_scat_source
C C 0.0033 0.0016 'International Tables Vol C Tables 4.2.6.8 and 6.1.1.4'
H H 0.0000 0.0000 'International Tables Vol C Tables 4.2.6.8 and 6.1.1.4'
N N 0.0061 0.0033 'International Tables Vol C Tables 4.2.6.8 and 6.1.1.4'
O O 0.0106 0.0060 'International Tables Vol C Tables 4.2.6.8 and 6.1.1.4'

loop_
_geom_angle_atom_site_label_1
_geom_angle_atom_site_label_2
_geom_angle_atom_site_label_3
_geom_angle
_geom_angle_site_symmetry_1
_geom_angle_site_symmetry_3
_geom_angle_publ_flag
C11 O2 C12 115.4(3) . . ?
C13 O4 C14 116.0(3) . . ?
C7A O8 C8A 60.9(2) . . ?
C7 O9 C8B 97.6(3) . . ?
C3A O10 C6 97.2(3) . . ?
C1 N2 C3 113.0(3) . . ?
C1 N2 H2 106(3) . . ?
C3 N2 H2 108(3) . . ?
N2 C1 C8B 113.5(3) . . ?
N2 C1 H1A 108.9 . . ?
C8B C1 H1A 108.9 . . ?
N2 C1 H1B 108.9 . . ?
C8B C1 H1B 108.9 . . ?
H1A C1 H1B 107.7 . . ?
N2 C3 C3A 113.1(3) . . ?
N2 C3 H3A 109.0 . . ?
C3A C3 H3A 109.0 . . ?
N2 C3 H3B 109.0 . . ?
C3A C3 H3B 109.0 . . ?
H3A C3 H3B 107.8 . . ?
O10 C3A C3 111.3(3) . . ?
O10 C3A C4 101.0(3) . . ?
C3 C3A C4 121.8(3) . . ?
O10 C3A C8C 102.8(3) . . ?
C3 C3A C8C 114.0(3) . . ?
C4 C3A C8C 103.6(3) . . ?
C5 C4 C11 127.1(4) . . ?
C5 C4 C3A 104.6(3) . . ?
C11 C4 C3A 127.6(3) . . ?
C4 C5 C13 127.7(4) . . ?
C4 C5 C6 106.2(3) . . ?
C13 C5 C6 125.4(4) . . ?
O10 C6 C5 100.3(3) . . ?
O10 C6 C6A 102.5(3) . . ?
C5 C6 C6A 105.9(3) . . ?
O10 C6 H6A 115.4 . . ?
C5 C6 H6A 115.4 . . ?
C6A C6 H6A 115.4 . . ?
C7 C6A C6 117.0(3) . . ?
C7 C6A C8C 100.2(3) . . ?
C6 C6A C8C 100.3(3) . . ?
C7 C6A H6AA 112.6 . . ?
C6 C6A H6AA 112.6 . . ?
C8C C6A H6AA 112.6 . . ?
O9 C7 C6A 104.6(3) . . ?
O9 C7 C7A 101.8(3) . . ?
C6A C7 C7A 104.1(3) . . ?
O9 C7 H7A 114.9 . . ?
C6A C7 H7A 114.9 . . ?
C7A C7 H7A 114.9 . . ?
O8 C7A C8A 59.8(2) . . ?
O8 C7A C7 113.9(3) . . ?
C8A C7A C7 103.6(3) . . ?
O8 C7A H7AA 121.0 . . ?
C8A C7A H7AA 121.0 . . ?
C7 C7A H7AA 121.0 . . ?
O8 C8A C7A 59.3(2) . . ?
O8 C8A C8B 114.1(3) . . ?
C7A C8A C8B 103.0(3) . . ?
O8 C8A H8AA 121.1 . . ?
C7A C8A H8AA 121.1 . . ?
C8B C8A H8AA 121.1 . . ?
O9 C8B C1 111.1(3) . . ?
O9 C8B C8A 101.8(3) . . ?
C1 C8B C8A 122.4(3) . . ?
O9 C8B C8C 103.0(3) . . ?
C1 C8B C8C 113.1(3) . . ?
C8A C8B C8C 103.2(3) . . ?
C8B C8C C3A 111.9(3) . . ?
C8B C8C C6A 102.5(3) . . ?
C3A C8C C6A 101.8(3) . . ?
C8B C8C H8CA 113.2 . . ?
C3A C8C H8CA 113.2 . . ?
C6A C8C H8CA 113.2 . . ?
O1 C11 O2 124.2(4) . . ?
O1 C11 C4 124.5(4) . . ?
O2 C11 C4 111.3(3) . . ?
O2 C12 H12A 109.5 . . ?
O2 C12 H12B 109.5 . . ?
H12A C12 H12B 109.5 . . ?
O2 C12 H12C 109.5 . . ?
H12A C12 H12C 109.5 . . ?
H12B C12 H12C 109.5 . . ?
O3 C13 O4 124.1(4) . . ?
O3 C13 C5 124.3(4) . . ?
O4 C13 C5 111.6(4) . . ?
O4 C14 H14A 109.5 . . ?
O4 C14 H14B 109.5 . . ?
H14A C14 H14B 109.5 . . ?
O4 C14 H14C 109.5 . . ?
H14A C14 H14C 109.5 . . ?
H14B C14 H14C 109.5 . . ?
C31 O22 C32 116.0(3) . . ?
C33 O24 C34 114.2(3) . . ?
C27A O28 C28A 61.2(2) . . ?
C27 O29 C28B 98.1(3) . . ?
C26 O30 C23A 97.2(3) . . ?
C23 N22 C21 113.2(3) . . ?
C23 N22 H22 117(4) . . ?
C21 N22 H22 101(4) . . ?
N22 C21 C28B 113.5(3) . . ?
N22 C21 H21A 108.9 . . ?
C28B C21 H21A 108.9 . . ?
N22 C21 H21B 108.9 . . ?
C28B C21 H21B 108.9 . . ?
H21A C21 H21B 107.7 . . ?
N22 C23 C23A 112.6(3) . . ?
N22 C23 H23A 109.1 . . ?
C23A C23 H23A 109.1 . . ?
N22 C23 H23B 109.1 . . ?
C23A C23 H23B 109.1 . . ?
H23A C23 H23B 107.8 . . ?
O30 C23A C23 111.5(3) . . ?
O30 C23A C24 99.9(3) . . ?
C23 C23A C24 122.9(3) . . ?
O30 C23A C28C 102.7(3) . . ?
C23 C23A C28C 114.0(3) . . ?
C24 C23A C28C 103.2(3) . . ?
C25 C24 C31 129.4(4) . . ?
C25 C24 C23A 105.2(3) . . ?
C31 C24 C23A 124.1(3) . . ?
C24 C25 C33 128.4(4) . . ?
C24 C25 C26 106.1(3) . . ?
C33 C25 C26 123.3(4) . . ?
C27 C26A C26 117.7(3) . . ?
C27 C26A C28C 100.3(3) . . ?
C26 C26A C28C 99.8(3) . . ?
C27 C26A H26A 112.5 . . ?
C26 C26A H26A 112.5 . . ?
C28C C26A H26A 112.5 . . ?
O30 C26 C25 100.7(3) . . ?
O30 C26 C26A 103.7(3) . . ?
C25 C26 C26A 104.4(3) . . ?
O30 C26 H26B 115.4 . . ?
C25 C26 H26B 115.4 . . ?
C26A C26 H26B 115.4 . . ?
O28 C27A C28A 59.5(2) . . ?
O28 C27A C27 113.4(3) . . ?
C28A C27A C27 103.2(3) . . ?
O28 C27A H27A 121.3 . . ?
C28A C27A H27A 121.3 . . ?
C27 C27A H27A 121.3 . . ?
O29 C27 C27A 102.3(3) . . ?
O29 C27 C26A 103.9(3) . . ?
C27A C27 C26A 103.9(3) . . ?
O29 C27 H27B 115.1 . . ?
C27A C27 H27B 115.1 . . ?
C26A C27 H27B 115.1 . . ?
O29 C28B C21 111.5(3) . . ?
O29 C28B C28A 102.1(3) . . ?
C21 C28B C28A 121.9(3) . . ?
O29 C28B C28C 102.9(3) . . ?
C21 C28B C28C 113.6(3) . . ?
C28A C28B C28C 102.6(3) . . ?
O28 C28A C27A 59.3(2) . . ?
O28 C28A C28B 114.6(3) . . ?
C27A C28A C28B 103.2(3) . . ?
O28 C28A H28B 120.9 . . ?
C27A C28A H28B 120.9 . . ?
C28B C28A H28B 120.9 . . ?
C23A C28C C28B 112.3(3) . . ?
C23A C28C C26A 102.6(3) . . ?
C28B C28C C26A 102.5(3) . . ?
C23A C28C H28A 112.8 . . ?
C28B C28C H28A 112.8 . . ?
C26A C28C H28A 112.8 . . ?
O21 C31 O22 125.5(4) . . ?
O21 C31 C24 124.5(4) . . ?
O22 C31 C24 110.0(3) . . ?
O22 C32 H32A 109.5 . . ?
O22 C32 H32B 109.5 . . ?
H32A C32 H32B 109.5 . . ?
O22 C32 H32C 109.5 . . ?
H32A C32 H32C 109.5 . . ?
H32B C32 H32C 109.5 . . ?
O23 C33 O24 124.2(4) . . ?
O23 C33 C25 123.4(4) . . ?
O24 C33 C25 112.4(4) . . ?
O24 C34 H34A 109.5 . . ?
O24 C34 H34B 109.5 . . ?
H34A C34 H34B 109.5 . . ?
O24 C34 H34C 109.5 . . ?
H34A C34 H34C 109.5 . . ?
H34B C34 H34C 109.5 . . ?
C51 O42 C52 115.9(3) . . ?
C53 O44 C54 115.8(3) . . ?
C48A O48 C47A 61.1(2) . . ?
C48B O49 C47 97.6(3) . . ?
C43A O50 C46 97.1(3) . . ?
C41 N42 C43 112.6(3) . . ?
C41 N42 H42 107(3) . . ?
C43 N42 H42 105(3) . . ?
N42 C41 C48B 114.0(3) . . ?
N42 C41 H41A 108.8 . . ?
C48B C41 H41A 108.8 . . ?
N42 C41 H41B 108.8 . . ?
C48B C41 H41B 108.8 . . ?
H41A C41 H41B 107.7 . . ?
N42 C43 C43A 113.0(3) . . ?
N42 C43 H43A 109.0 . . ?
C43A C43 H43A 109.0 . . ?
N42 C43 H43B 109.0 . . ?
C43A C43 H43B 109.0 . . ?
H43A C43 H43B 107.8 . . ?
O50 C43A C43 111.9(3) . . ?
O50 C43A C44 100.5(3) . . ?
C43 C43A C44 123.0(3) . . ?
O50 C43A C48C 102.7(3) . . ?
C43 C43A C48C 113.3(3) . . ?
C44 C43A C48C 102.9(3) . . ?
C45 C44 C51 128.7(4) . . ?
C45 C44 C43A 105.4(3) . . ?
C51 C44 C43A 125.0(3) . . ?
C44 C45 C53 127.1(4) . . ?
C44 C45 C46 106.1(3) . . ?
C53 C45 C46 124.6(4) . . ?
O50 C46 C45 100.6(3) . . ?
O50 C46 C46A 102.8(3) . . ?
C45 C46 C46A 104.7(3) . . ?
O50 C46 H46B 115.6 . . ?
C45 C46 H46B 115.6 . . ?
C46A C46 H46B 115.6 . . ?
C47 C46A C46 118.2(3) . . ?
C47 C46A C48C 100.3(3) . . ?
C46 C46A C48C 100.6(3) . . ?
C47 C46A H46A 112.1 . . ?
C46 C46A H46A 112.1 . . ?
C48C C46A H46A 112.1 . . ?
O49 C47 C47A 101.8(3) . . ?
O49 C47 C46A 104.1(3) . . ?
C47A C47 C46A 104.1(3) . . ?
O49 C47 H47B 115.1 . . ?
C47A C47 H47B 115.1 . . ?
C46A C47 H47B 115.1 . . ?
O48 C47A C48A 59.3(2) . . ?
O48 C47A C47 114.1(3) . . ?
C48A C47A C47 103.8(3) . . ?
O48 C47A H47A 121.0 . . ?
C48A C47A H47A 121.0 . . ?
C47 C47A H47A 121.0 . . ?
O48 C48A C47A 59.6(2) . . ?
O48 C48A C48B 114.5(3) . . ?
C47A C48A C48B 102.6(3) . . ?
O48 C48A H48B 121.0 . . ?
C47A C48A H48B 121.0 . . ?
C48B C48A H48B 121.0 . . ?
O49 C48B C41 111.2(3) . . ?
O49 C48B C48C 103.6(3) . . ?
C41 C48B C48C 113.3(3) . . ?
O49 C48B C48A 102.0(3) . . ?
C41 C48B C48A 121.8(3) . . ?
C48C C48B C48A 102.8(3) . . ?
C48B C48C C46A 102.5(3) . . ?
C48B C48C C43A 112.5(3) . . ?
C46A C48C C43A 102.0(3) . . ?
C48B C48C H48A 113.0 . . ?
C46A C48C H48A 113.0 . . ?
C43A C48C H48A 113.0 . . ?
O41 C51 O42 124.9(4) . . ?
O41 C51 C44 124.6(4) . . ?
O42 C51 C44 110.6(3) . . ?
O42 C52 H52A 109.5 . . ?
O42 C52 H52B 109.5 . . ?
H52A C52 H52B 109.5 . . ?
O42 C52 H52C 109.5 . . ?
H52A C52 H52C 109.5 . . ?
H52B C52 H52C 109.5 . . ?
O43 C53 O44 124.6(4) . . ?
O43 C53 C45 124.8(4) . . ?
O44 C53 C45 110.6(3) . . ?
O44 C54 H54A 109.5 . . ?
O44 C54 H54B 109.5 . . ?
H54A C54 H54B 109.5 . . ?
O44 C54 H54C 109.5 . . ?
H54A C54 H54C 109.5 . . ?
H54B C54 H54C 109.5 . . ?
C71 O62 C72 116.3(3) . . ?
C73 O64 C74 115.4(4) . . ?
C68A O68 C67A 61.3(2) . . ?
C67 O69 C68B 97.9(3) . . ?
C66 O70 C63A 97.5(3) . . ?
C61 N62 C63 113.2(3) . . ?
C61 N62 H62 105(3) . . ?
C63 N62 H62 111(3) . . ?
N62 C61 C68B 113.7(3) . . ?
N62 C61 H61A 108.8 . . ?
C68B C61 H61A 108.8 . . ?
N62 C61 H61B 108.8 . . ?
C68B C61 H61B 108.8 . . ?
H61A C61 H61B 107.7 . . ?
N62 C63 C63A 112.5(3) . . ?
N62 C63 H63A 109.1 . . ?
C63A C63 H63A 109.1 . . ?
N62 C63 H63B 109.1 . . ?
C63A C63 H63B 109.1 . . ?
H63A C63 H63B 107.8 . . ?
O70 C63A C63 111.0(3) . . ?
O70 C63A C64 100.0(3) . . ?
C63 C63A C64 122.1(3) . . ?
O70 C63A C68C 102.3(3) . . ?
C63 C63A C68C 114.9(3) . . ?
C64 C63A C68C 103.8(3) . . ?
C65 C64 C71 128.2(4) . . ?
C65 C64 C63A 105.4(3) . . ?
C71 C64 C63A 125.9(3) . . ?
C64 C65 C73 129.0(4) . . ?
C64 C65 C66 105.9(3) . . ?
C73 C65 C66 124.6(4) . . ?
O70 C66 C65 100.1(3) . . ?
O70 C66 C66A 102.8(3) . . ?
C65 C66 C66A 105.6(3) . . ?
O70 C66 H66B 115.5 . . ?
C65 C66 H66B 115.5 . . ?
C66A C66 H66B 115.5 . . ?
C66 C66A C67 116.5(3) . . ?
C66 C66A C68C 100.8(3) . . ?
C67 C66A C68C 100.1(3) . . ?
C66 C66A H66A 112.7 . . ?
C67 C66A H66A 112.7 . . ?
C68C C66A H66A 112.7 . . ?
O69 C67 C67A 102.2(3) . . ?
O69 C67 C66A 103.9(3) . . ?
C67A C67 C66A 103.9(3) . . ?
O69 C67 H67B 115.1 . . ?
C67A C67 H67B 115.1 . . ?
C66A C67 H67B 115.1 . . ?
O68 C67A C68A 59.2(2) . . ?
O68 C67A C67 113.5(3) . . ?
C68A C67A C67 103.4(3) . . ?
O68 C67A H67A 121.3 . . ?
C68A C67A H67A 121.3 . . ?
C67 C67A H67A 121.3 . . ?
O68 C68A C67A 59.4(2) . . ?
O68 C68A C68B 114.4(3) . . ?
C67A C68A C68B 103.3(3) . . ?
O68 C68A H68B 121.0 . . ?
C67A C68A H68B 121.0 . . ?
C68B C68A H68B 121.0 . . ?
O69 C68B C61 110.8(3) . . ?
O69 C68B C68A 101.8(3) . . ?
C61 C68B C68A 122.9(3) . . ?
O69 C68B C68C 102.6(3) . . ?
C61 C68B C68C 113.3(3) . . ?
C68A C68B C68C 103.2(3) . . ?
C68B C68C C66A 103.1(3) . . ?
C68B C68C C63A 111.9(3) . . ?
C66A C68C C63A 102.0(3) . . ?
C68B C68C H68A 113.0 . . ?
C66A C68C H68A 113.0 . . ?
C63A C68C H68A 113.0 . . ?
O61 C71 O62 123.7(4) . . ?
O61 C71 C64 123.9(4) . . ?
O62 C71 C64 112.4(3) . . ?
O62 C72 H72A 109.5 . . ?
O62 C72 H72B 109.5 . . ?
H72A C72 H72B 109.5 . . ?
O62 C72 H72C 109.5 . . ?
H72A C72 H72C 109.5 . . ?
H72B C72 H72C 109.5 . . ?
O63 C73 O64 123.8(4) . . ?
O63 C73 C65 124.5(4) . . ?
O64 C73 C65 111.8(4) . . ?
O64 C74 H74A 109.5 . . ?
O64 C74 H74B 109.5 . . ?
H74A C74 H74B 109.5 . . ?
O64 C74 H74C 109.5 . . ?
H74A C74 H74C 109.5 . . ?
H74B C74 H74C 109.5 . . ?

loop_
_geom_bond_atom_site_label_1
_geom_bond_atom_site_label_2
_geom_bond_distance
_geom_bond_site_symmetry_2
_geom_bond_publ_flag
O1 C11 1.212(5) . ?
O2 C11 1.331(5) . ?
O2 C12 1.439(5) . ?
O3 C13 1.209(5) . ?
O4 C13 1.341(5) . ?
O4 C14 1.446(5) . ?
O8 C7A 1.440(5) . ?
O8 C8A 1.447(5) . ?
O9 C7 1.441(4) . ?
O9 C8B 1.443(4) . ?
O10 C3A 1.436(5) . ?
O10 C6 1.445(4) . ?
N2 C1 1.462(5) . ?
N2 C3 1.468(5) . ?
N2 H2 0.86(5) . ?
C1 C8B 1.516(5) . ?
C1 H1A 0.9900 . ?
C1 H1B 0.9900 . ?
C3 C3A 1.518(5) . ?
C3 H3A 0.9900 . ?
C3 H3B 0.9900 . ?
C3A C4 1.526(5) . ?
C3A C8C 1.554(5) . ?
C4 C5 1.352(6) . ?
C4 C11 1.473(6) . ?
C5 C13 1.472(6) . ?
C5 C6 1.522(6) . ?
C6 C6A 1.547(5) . ?
C6 H6A 1.0000 . ?
C6A C7 1.536(5) . ?
C6A C8C 1.564(5) . ?
C6A H6AA 1.0000 . ?
C7 C7A 1.540(5) . ?
C7 H7A 1.0000 . ?
C7A C8A 1.463(5) . ?
C7A H7AA 1.0000 . ?
C8A C8B 1.543(5) . ?
C8A H8AA 1.0000 . ?
C8B C8C 1.548(5) . ?
C8C H8CA 1.0000 . ?
C12 H12A 0.9800 . ?
C12 H12B 0.9800 . ?
C12 H12C 0.9800 . ?
C14 H14A 0.9800 . ?
C14 H14B 0.9800 . ?
C14 H14C 0.9800 . ?
O21 C31 1.198(5) . ?
O22 C31 1.336(5) . ?
O22 C32 1.463(5) . ?
O23 C33 1.201(5) . ?
O24 C33 1.343(5) . ?
O24 C34 1.453(5) . ?
O28 C27A 1.446(5) . ?
O28 C28A 1.449(5) . ?
O29 C27 1.438(5) . ?
O29 C28B 1.441(4) . ?
O30 C26 1.436(5) . ?
O30 C23A 1.449(4) . ?
N22 C23 1.462(5) . ?
N22 C21 1.475(5) . ?
N22 H22 0.80(5) . ?
C21 C28B 1.513(5) . ?
C21 H21A 0.9900 . ?
C21 H21B 0.9900 . ?
C23 C23A 1.512(5) . ?
C23 H23A 0.9900 . ?
C23 H23B 0.9900 . ?
C23A C24 1.536(6) . ?
C23A C28C 1.543(5) . ?
C24 C25 1.339(5) . ?
C24 C31 1.495(6) . ?
C25 C33 1.475(6) . ?
C25 C26 1.522(6) . ?
C26A C27 1.542(6) . ?
C26A C26 1.549(5) . ?
C26A C28C 1.562(5) . ?
C26A H26A 1.0000 . ?
C26 H26B 1.0000 . ?
C27A C28A 1.473(5) . ?
C27A C27 1.541(5) . ?
C27A H27A 1.0000 . ?
C27 H27B 1.0000 . ?
C28B C28A 1.532(5) . ?
C28B C28C 1.552(6) . ?
C28A H28B 1.0000 . ?
C28C H28A 1.0000 . ?
C32 H32A 0.9800 . ?
C32 H32B 0.9800 . ?
C32 H32C 0.9800 . ?
C34 H34A 0.9800 . ?
C34 H34B 0.9800 . ?
C34 H34C 0.9800 . ?
O41 C51 1.202(5) . ?
O42 C51 1.336(5) . ?
O42 C52 1.450(5) . ?
O43 C53 1.201(5) . ?
O44 C53 1.345(5) . ?
O44 C54 1.448(5) . ?
O48 C48A 1.439(5) . ?
O48 C47A 1.443(5) . ?
O49 C48B 1.438(4) . ?
O49 C47 1.442(4) . ?
O50 C43A 1.442(4) . ?
O50 C46 1.450(5) . ?
N42 C41 1.465(5) . ?
N42 C43 1.477(5) . ?
N42 H42 0.95(5) . ?
C41 C48B 1.524(5) . ?
C41 H41A 0.9900 . ?
C41 H41B 0.9900 . ?
C43 C43A 1.512(5) . ?
C43 H43A 0.9900 . ?
C43 H43B 0.9900 . ?
C43A C44 1.535(5) . ?
C43A C48C 1.559(5) . ?
C44 C45 1.338(6) . ?
C44 C51 1.480(6) . ?
C45 C53 1.467(6) . ?
C45 C46 1.524(6) . ?
C46 C46A 1.551(6) . ?
C46 H46B 1.0000 . ?
C46A C47 1.535(6) . ?
C46A C48C 1.558(5) . ?
C46A H46A 1.0000 . ?
C47 C47A 1.535(6) . ?
C47 H47B 1.0000 . ?
C47A C48A 1.465(5) . ?
C47A H47A 1.0000 . ?
C48A C48B 1.539(5) . ?
C48A H48B 1.0000 . ?
C48B C48C 1.539(5) . ?
C48C H48A 1.0000 . ?
C52 H52A 0.9800 . ?
C52 H52B 0.9800 . ?
C52 H52C 0.9800 . ?
C54 H54A 0.9800 . ?
C54 H54B 0.9800 . ?
C54 H54C 0.9800 . ?
O61 C71 1.214(5) . ?
O62 C71 1.336(5) . ?
O62 C72 1.446(5) . ?
O63 C73 1.213(5) . ?
O64 C73 1.339(5) . ?
O64 C74 1.440(5) . ?
O68 C68A 1.437(5) . ?
O68 C67A 1.441(5) . ?
O69 C67 1.441(4) . ?
O69 C68B 1.445(4) . ?
O70 C66 1.437(5) . ?
O70 C63A 1.449(5) . ?
N62 C61 1.462(5) . ?
N62 C63 1.477(5) . ?
N62 H62 0.89(5) . ?
C61 C68B 1.516(5) . ?
C61 H61A 0.9900 . ?
C61 H61B 0.9900 . ?
C63 C63A 1.507(5) . ?
C63 H63A 0.9900 . ?
C63 H63B 0.9900 . ?
C63A C64 1.540(6) . ?
C63A C68C 1.557(5) . ?
C64 C65 1.337(6) . ?
C64 C71 1.476(6) . ?
C65 C73 1.462(6) . ?
C65 C66 1.538(6) . ?
C66 C66A 1.549(5) . ?
C66 H66B 1.0000 . ?
C66A C67 1.549(5) . ?
C66A C68C 1.555(5) . ?
C66A H66A 1.0000 . ?
C67 C67A 1.535(5) . ?
C67 H67B 1.0000 . ?
C67A C68A 1.468(5) . ?
C67A H67A 1.0000 . ?
C68A C68B 1.536(5) . ?
C68A H68B 1.0000 . ?
C68B C68C 1.547(5) . ?
C68C H68A 1.0000 . ?
C72 H72A 0.9800 . ?
C72 H72B 0.9800 . ?
C72 H72C 0.9800 . ?
C74 H74A 0.9800 . ?
C74 H74B 0.9800 . ?
C74 H74C 0.9800 . ?

loop_
_geom_hbond_atom_site_label_D
_geom_hbond_atom_site_label_H
_geom_hbond_atom_site_label_A
_geom_hbond_distance_DH
_geom_hbond_distance_HA
_geom_hbond_distance_DA
_geom_hbond_angle_DHA
_geom_hbond_site_symmetry_A
_geom_hbond_publ_flag
N2 H2 O68 0.86(5) 2.62(5) 3.322(5) 140(4) . yes
C3 H3B O3 0.99 2.51 3.496(5) 173.7 1_655 yes
C6A H6AA O30 1.00 2.35 3.280(5) 153.9 1_565 yes
C7 H7A O48 1.00 2.43 3.113(5) 125.0 1_455 yes
C7A H7AA O29 1.00 2.32 3.271(5) 157.8 1_565 yes
C14 H14A O61 0.98 2.50 3.395(6) 152.4 1_564 yes
C21 H21B O68 0.99 2.58 3.123(5) 114.5 1_455 yes
C23 H23A O23 0.99 2.60 3.576(5) 168.7 1_455 yes
C23 H23B O3 0.99 2.43 3.306(5) 147.0 1_545 yes
C26A H26A O10 1.00 2.30 3.226(5) 154.3 . yes
C27A H27A O9 1.00 2.35 3.327(5) 165.0 . yes
C28A H28B N2 1.00 2.55 3.436(5) 147.8 1_455 yes
C34 H34A O44 0.98 2.42 3.227(6) 139.0 1_554 yes
C34 H34B O1 0.98 2.55 3.511(6) 165.4 . yes
C41 H41B O8 0.99 2.57 3.113(5) 114.6 1_655 yes
C43 H43B O63 0.99 2.41 3.290(5) 148.0 . yes
C46A H46A O70 1.00 2.28 3.219(5) 156.6 1_565 yes
C47A H47A O69 1.00 2.34 3.321(5) 166.2 1_565 yes
C48A H48B N62 1.00 2.56 3.448(5) 148.0 1_665 yes
C54 H54B O61 0.98 2.53 3.493(6) 167.0 1_565 yes
N62 H62 O8 0.89(5) 2.57(5) 3.330(5) 143(4) 1_545 yes
C63 H63B O63 0.99 2.42 3.410(5) 174.4 1_455 yes
C66A H66A O50 1.00 2.33 3.263(5) 154.5 . yes
C67 H67B O28 1.00 2.45 3.134(5) 124.8 1_655 yes
C67A H67A O49 1.00 2.32 3.270(5) 158.8 . yes

loop_
_geom_torsion_atom_site_label_1
_geom_torsion_atom_site_label_2
_geom_torsion_atom_site_label_3
_geom_torsion_atom_site_label_4
_geom_torsion
_geom_torsion_site_symmetry_1
_geom_torsion_site_symmetry_2
_geom_torsion_site_symmetry_3
_geom_torsion_site_symmetry_4
_geom_torsion_publ_flag
C3 N2 C1 C8B 56.0(4) . . . . ?
C1 N2 C3 C3A -54.6(4) . . . . ?
C6 O10 C3A C3 177.4(3) . . . . ?
C6 O10 C3A C4 -51.9(3) . . . . ?
C6 O10 C3A C8C 55.0(3) . . . . ?
N2 C3 C3A O10 -67.1(4) . . . . ?
N2 C3 C3A C4 174.0(3) . . . . ?
N2 C3 C3A C8C 48.6(5) . . . . ?
O10 C3A C4 C5 33.0(4) . . . . ?
C3 C3A C4 C5 156.8(4) . . . . ?
C8C C3A C4 C5 -73.3(4) . . . . ?
O10 C3A C4 C11 -155.8(4) . . . . ?
C3 C3A C4 C11 -32.0(6) . . . . ?
C8C C3A C4 C11 98.0(4) . . . . ?
C11 C4 C5 C13 -0.7(7) . . . . ?
C3A C4 C5 C13 170.6(4) . . . . ?
C11 C4 C5 C6 -171.7(4) . . . . ?
C3A C4 C5 C6 -0.4(4) . . . . ?
C3A O10 C6 C5 51.2(3) . . . . ?
C3A O10 C6 C6A -57.8(3) . . . . ?
C4 C5 C6 O10 -32.0(4) . . . . ?
C13 C5 C6 O10 156.7(4) . . . . ?
C4 C5 C6 C6A 74.3(4) . . . . ?
C13 C5 C6 C6A -97.0(4) . . . . ?
O10 C6 C6A C7 -70.2(4) . . . . ?
C5 C6 C6A C7 -174.8(3) . . . . ?
O10 C6 C6A C8C 36.9(3) . . . . ?
C5 C6 C6A C8C -67.7(3) . . . . ?
C8B O9 C7 C6A 54.9(3) . . . . ?
C8B O9 C7 C7A -53.3(3) . . . . ?
C6 C6A C7 O9 73.4(4) . . . . ?
C8C C6A C7 O9 -33.8(3) . . . . ?
C6 C6A C7 C7A 179.9(3) . . . . ?
C8C C6A C7 C7A 72.7(3) . . . . ?
C8A O8 C7A C7 92.2(3) . . . . ?
O9 C7 C7A O8 -30.1(4) . . . . ?
C6A C7 C7A O8 -138.7(3) . . . . ?
O9 C7 C7A C8A 32.6(4) . . . . ?
C6A C7 C7A C8A -76.0(3) . . . . ?
C7A O8 C8A C8B -91.2(3) . . . . ?
C7 C7A C8A O8 -110.0(3) . . . . ?
O8 C7A C8A C8B 110.5(3) . . . . ?
C7 C7A C8A C8B 0.5(4) . . . . ?
C7 O9 C8B C1 -174.5(3) . . . . ?
C7 O9 C8B C8A 53.7(3) . . . . ?
C7 O9 C8B C8C -53.1(3) . . . . ?
N2 C1 C8B O9 64.5(4) . . . . ?
N2 C1 C8B C8A -175.1(3) . . . . ?
N2 C1 C8B C8C -50.7(4) . . . . ?
O8 C8A C8B O9 28.6(4) . . . . ?
C7A C8A C8B O9 -33.3(3) . . . . ?
O8 C8A C8B C1 -96.1(4) . . . . ?
C7A C8A C8B C1 -158.0(3) . . . . ?
O8 C8A C8B C8C 135.2(3) . . . . ?
C7A C8A C8B C8C 73.3(3) . . . . ?
O9 C8B C8C C3A -76.3(4) . . . . ?
C1 C8B C8C C3A 43.7(4) . . . . ?
C8A C8B C8C C3A 178.0(3) . . . . ?
O9 C8B C8C C6A 32.0(3) . . . . ?
C1 C8B C8C C6A 152.1(3) . . . . ?
C8A C8B C8C C6A -73.7(3) . . . . ?
O10 C3A C8C C8B 77.4(3) . . . . ?
C3 C3A C8C C8B -43.1(4) . . . . ?
C4 C3A C8C C8B -177.7(3) . . . . ?
O10 C3A C8C C6A -31.3(3) . . . . ?
C3 C3A C8C C6A -151.9(3) . . . . ?
C4 C3A C8C C6A 73.6(3) . . . . ?
C7 C6A C8C C8B 0.8(3) . . . . ?
C6 C6A C8C C8B -119.2(3) . . . . ?
C7 C6A C8C C3A 116.7(3) . . . . ?
C6 C6A C8C C3A -3.3(3) . . . . ?
C12 O2 C11 O1 10.7(6) . . . . ?
C12 O2 C11 C4 -169.5(3) . . . . ?
C5 C4 C11 O1 -101.3(5) . . . . ?
C3A C4 C11 O1 89.3(5) . . . . ?
C5 C4 C11 O2 78.9(5) . . . . ?
C3A C4 C11 O2 -90.5(5) . . . . ?
C14 O4 C13 O3 3.7(6) . . . . ?
C14 O4 C13 C5 -176.2(3) . . . . ?
C4 C5 C13 O3 -170.2(4) . . . . ?
C6 C5 C13 O3 -0.7(6) . . . . ?
C4 C5 C13 O4 9.8(6) . . . . ?
C6 C5 C13 O4 179.2(3) . . . . ?
C23 N22 C21 C28B -55.1(5) . . . . ?
C21 N22 C23 C23A 55.8(4) . . . . ?
C26 O30 C23A C23 -176.8(3) . . . . ?
C26 O30 C23A C24 51.8(3) . . . . ?
C26 O30 C23A C28C -54.3(3) . . . . ?
N22 C23 C23A O30 65.4(4) . . . . ?
N22 C23 C23A C24 -176.2(3) . . . . ?
N22 C23 C23A C28C -50.4(4) . . . . ?
O30 C23A C24 C25 -33.3(4) . . . . ?
C23 C23A C24 C25 -157.1(3) . . . . ?
C28C C23A C24 C25 72.4(4) . . . . ?
O30 C23A C24 C31 158.6(3) . . . . ?
C23 C23A C24 C31 34.8(6) . . . . ?
C28C C23A C24 C31 -95.8(4) . . . . ?
C31 C24 C25 C33 5.2(7) . . . . ?
C23A C24 C25 C33 -162.1(4) . . . . ?
C31 C24 C25 C26 168.4(4) . . . . ?
C23A C24 C25 C26 1.0(4) . . . . ?
C23A O30 C26 C25 -51.4(3) . . . . ?
C23A O30 C26 C26A 56.4(3) . . . . ?
C24 C25 C26 O30 31.9(4) . . . . ?
C33 C25 C26 O30 -163.9(3) . . . . ?
C24 C25 C26 C26A -75.4(4) . . . . ?
C33 C25 C26 C26A 88.8(4) . . . . ?
C27 C26A C26 O30 71.7(4) . . . . ?
C28C C26A C26 O30 -35.5(3) . . . . ?
C27 C26A C26 C25 176.8(3) . . . . ?
C28C C26A C26 C25 69.6(3) . . . . ?
C28A O28 C27A C27 -91.9(4) . . . . ?
C28B O29 C27 C27A 52.3(3) . . . . ?
C28B O29 C27 C26A -55.5(3) . . . . ?
O28 C27A C27 O29 30.9(4) . . . . ?
C28A C27A C27 O29 -31.3(4) . . . . ?
O28 C27A C27 C26A 138.7(3) . . . . ?
C28A C27A C27 C26A 76.5(4) . . . . ?
C26 C26A C27 O29 -71.9(4) . . . . ?
C28C C26A C27 O29 35.0(3) . . . . ?
C26 C26A C27 C27A -178.5(3) . . . . ?
C28C C26A C27 C27A -71.6(3) . . . . ?
C27 O29 C28B C21 175.0(3) . . . . ?
C27 O29 C28B C28A -53.2(3) . . . . ?
C27 O29 C28B C28C 52.9(3) . . . . ?
N22 C21 C28B O29 -67.8(4) . . . . ?
N22 C21 C28B C28A 171.5(3) . . . . ?
N22 C21 C28B C28C 48.0(4) . . . . ?
C27A O28 C28A C28B 91.2(4) . . . . ?
C27 C27A C28A O28 109.6(3) . . . . ?
O28 C27A C28A C28B -110.9(3) . . . . ?
C27 C27A C28A C28B -1.3(4) . . . . ?
O29 C28B C28A O28 -28.5(4) . . . . ?
C21 C28B C28A O28 96.6(4) . . . . ?
C28C C28B C28A O28 -134.9(3) . . . . ?
O29 C28B C28A C27A 33.5(4) . . . . ?
C21 C28B C28A C27A 158.6(3) . . . . ?
C28C C28B C28A C27A -72.9(3) . . . . ?
O30 C23A C28C C28B -77.5(4) . . . . ?
C23 C23A C28C C28B 43.2(4) . . . . ?
C24 C23A C28C C28B 178.9(3) . . . . ?
O30 C23A C28C C26A 31.8(4) . . . . ?
C23 C23A C28C C26A 152.6(3) . . . . ?
C24 C23A C28C C26A -71.7(3) . . . . ?
O29 C28B C28C C23A 78.8(3) . . . . ?
C21 C28B C28C C23A -41.9(4) . . . . ?
C28A C28B C28C C23A -175.5(3) . . . . ?
O29 C28B C28C C26A -30.7(3) . . . . ?
C21 C28B C28C C26A -151.4(3) . . . . ?
C28A C28B C28C C26A 75.1(3) . . . . ?
C27 C26A C28C C23A -119.0(3) . . . . ?
C26 C26A C28C C23A 1.8(4) . . . . ?
C27 C26A C28C C28B -2.3(3) . . . . ?
C26 C26A C28C C28B 118.4(3) . . . . ?
C32 O22 C31 O21 0.3(6) . . . . ?
C32 O22 C31 C24 -177.9(4) . . . . ?
C25 C24 C31 O21 111.1(5) . . . . ?
C23A C24 C31 O21 -83.8(5) . . . . ?
C25 C24 C31 O22 -70.8(5) . . . . ?
C23A C24 C31 O22 94.4(4) . . . . ?
C34 O24 C33 O23 -5.7(6) . . . . ?
C34 O24 C33 C25 173.8(3) . . . . ?
C24 C25 C33 O23 148.8(4) . . . . ?
C26 C25 C33 O23 -11.7(6) . . . . ?
C24 C25 C33 O24 -30.6(6) . . . . ?
C26 C25 C33 O24 168.8(3) . . . . ?
C43 N42 C41 C48B -55.0(4) . . . . ?
C41 N42 C43 C43A 55.9(4) . . . . ?
C46 O50 C43A C43 -176.7(3) . . . . ?
C46 O50 C43A C44 51.2(3) . . . . ?
C46 O50 C43A C48C -54.8(3) . . . . ?
N42 C43 C43A O50 65.3(4) . . . . ?
N42 C43 C43A C44 -175.1(3) . . . . ?
N42 C43 C43A C48C -50.4(4) . . . . ?
O50 C43A C44 C45 -32.9(4) . . . . ?
C43 C43A C44 C45 -157.8(4) . . . . ?
C48C C43A C44 C45 72.9(4) . . . . ?
O50 C43A C44 C51 157.2(3) . . . . ?
C43 C43A C44 C51 32.2(6) . . . . ?
C48C C43A C44 C51 -97.0(4) . . . . ?
C51 C44 C45 C53 6.5(7) . . . . ?
C43A C44 C45 C53 -162.9(4) . . . . ?
C51 C44 C45 C46 169.9(4) . . . . ?
C43A C44 C45 C46 0.5(4) . . . . ?
C43A O50 C46 C45 -50.9(3) . . . . ?
C43A O50 C46 C46A 57.0(3) . . . . ?
C44 C45 C46 O50 31.8(4) . . . . ?
C53 C45 C46 O50 -164.2(3) . . . . ?
C44 C45 C46 C46A -74.6(4) . . . . ?
C53 C45 C46 C46A 89.4(4) . . . . ?
O50 C46 C46A C47 71.9(4) . . . . ?
C45 C46 C46A C47 176.7(3) . . . . ?
O50 C46 C46A C48C -36.0(4) . . . . ?
C45 C46 C46A C48C 68.8(3) . . . . ?
C48B O49 C47 C47A 53.0(3) . . . . ?
C48B O49 C47 C46A -55.0(3) . . . . ?
C46 C46A C47 O49 -73.0(4) . . . . ?
C48C C46A C47 O49 35.0(3) . . . . ?
C46 C46A C47 C47A -179.3(3) . . . . ?
C48C C46A C47 C47A -71.3(3) . . . . ?
C48A O48 C47A C47 -92.2(3) . . . . ?
O49 C47 C47A O48 30.3(4) . . . . ?
C46A C47 C47A O48 138.3(3) . . . . ?
O49 C47 C47A C48A -31.9(4) . . . . ?
C46A C47 C47A C48A 76.0(3) . . . . ?
C47A O48 C48A C48B 90.5(4) . . . . ?
C47 C47A C48A O48 110.1(3) . . . . ?
O48 C47A C48A C48B -111.2(3) . . . . ?
C47 C47A C48A C48B -1.1(4) . . . . ?
C47 O49 C48B C41 174.6(3) . . . . ?
C47 O49 C48B C48C 52.5(3) . . . . ?
C47 O49 C48B C48A -54.0(3) . . . . ?
N42 C41 C48B O49 -67.5(4) . . . . ?
N42 C41 C48B C48C 48.8(4) . . . . ?
N42 C41 C48B C48A 172.2(3) . . . . ?
O48 C48A C48B O49 -28.1(4) . . . . ?
C47A C48A C48B O49 34.0(4) . . . . ?
O48 C48A C48B C41 96.5(4) . . . . ?
C47A C48A C48B C41 158.5(3) . . . . ?
O48 C48A C48B C48C -135.3(3) . . . . ?
C47A C48A C48B C48C -73.2(3) . . . . ?
O49 C48B C48C C46A -30.6(3) . . . . ?
C41 C48B C48C C46A -151.3(3) . . . . ?
C48A C48B C48C C46A 75.3(3) . . . . ?
O49 C48B C48C C43A 78.1(4) . . . . ?
C41 C48B C48C C43A -42.5(4) . . . . ?
C48A C48B C48C C43A -175.9(3) . . . . ?
C47 C46A C48C C48B -2.5(3) . . . . ?
C46 C46A C48C C48B 119.1(3) . . . . ?
C47 C46A C48C C43A -119.1(3) . . . . ?
C46 C46A C48C C43A 2.4(4) . . . . ?
O50 C43A C48C C48B -77.2(4) . . . . ?
C43 C43A C48C C48B 43.8(4) . . . . ?
C44 C43A C48C C48B 178.7(3) . . . . ?
O50 C43A C48C C46A 31.9(3) . . . . ?
C43 C43A C48C C46A 152.9(3) . . . . ?
C44 C43A C48C C46A -72.2(3) . . . . ?
C52 O42 C51 O41 -3.7(6) . . . . ?
C52 O42 C51 C44 177.5(4) . . . . ?
C45 C44 C51 O41 104.0(5) . . . . ?
C43A C44 C51 O41 -88.5(5) . . . . ?
C45 C44 C51 O42 -77.2(5) . . . . ?
C43A C44 C51 O42 90.4(4) . . . . ?
C54 O44 C53 O43 -3.0(6) . . . . ?
C54 O44 C53 C45 176.1(4) . . . . ?
C44 C45 C53 O43 156.5(4) . . . . ?
C46 C45 C53 O43 -4.1(6) . . . . ?
C44 C45 C53 O44 -22.6(6) . . . . ?
C46 C45 C53 O44 176.8(3) . . . . ?
C63 N62 C61 C68B 56.0(4) . . . . ?
C61 N62 C63 C63A -54.6(4) . . . . ?
C66 O70 C63A C63 177.9(3) . . . . ?
C66 O70 C63A C64 -51.9(3) . . . . ?
C66 O70 C63A C68C 54.8(3) . . . . ?
N62 C63 C63A O70 -67.1(4) . . . . ?
N62 C63 C63A C64 175.6(3) . . . . ?
N62 C63 C63A C68C 48.4(4) . . . . ?
O70 C63A C64 C65 32.6(4) . . . . ?
C63 C63A C64 C65 155.3(4) . . . . ?
C68C C63A C64 C65 -72.8(4) . . . . ?
O70 C63A C64 C71 -154.9(4) . . . . ?
C63 C63A C64 C71 -32.3(6) . . . . ?
C68C C63A C64 C71 99.6(4) . . . . ?
C71 C64 C65 C73 -0.3(7) . . . . ?
C63A C64 C65 C73 171.9(4) . . . . ?
C71 C64 C65 C66 -172.5(4) . . . . ?
C63A C64 C65 C66 -0.3(4) . . . . ?
C63A O70 C66 C65 51.7(3) . . . . ?
C63A O70 C66 C66A -56.9(3) . . . . ?
C64 C65 C66 O70 -32.5(4) . . . . ?
C73 C65 C66 O70 154.9(4) . . . . ?
C64 C65 C66 C66A 73.9(4) . . . . ?
C73 C65 C66 C66A -98.7(4) . . . . ?
O70 C66 C66A C67 -71.1(4) . . . . ?
C65 C66 C66A C67 -175.5(3) . . . . ?
O70 C66 C66A C68C 36.0(3) . . . . ?
C65 C66 C66A C68C -68.5(3) . . . . ?
C68B O69 C67 C67A -52.6(3) . . . . ?
C68B O69 C67 C66A 55.2(3) . . . . ?
C66 C66A C67 O69 73.3(4) . . . . ?
C68C C66A C67 O69 -34.2(3) . . . . ?
C66 C66A C67 C67A 179.8(3) . . . . ?
C68C C66A C67 C67A 72.4(3) . . . . ?
C68A O68 C67A C67 92.0(4) . . . . ?
O69 C67 C67A O68 -30.3(4) . . . . ?
C66A C67 C67A O68 -138.1(3) . . . . ?
O69 C67 C67A C68A 31.7(4) . . . . ?
C66A C67 C67A C68A -76.2(3) . . . . ?
C67A O68 C68A C68B -91.4(3) . . . . ?
C67 C67A C68A O68 -109.6(3) . . . . ?
O68 C67A C68A C68B 110.7(3) . . . . ?
C67 C67A C68A C68B 1.2(4) . . . . ?
C67 O69 C68B C61 -174.5(3) . . . . ?
C67 O69 C68B C68A 53.3(3) . . . . ?
C67 O69 C68B C68C -53.3(3) . . . . ?
N62 C61 C68B O69 64.7(4) . . . . ?
N62 C61 C68B C68A -174.9(3) . . . . ?
N62 C61 C68B C68C -49.9(4) . . . . ?
O68 C68A C68B O69 28.7(4) . . . . ?
C67A C68A C68B O69 -33.5(4) . . . . ?
O68 C68A C68B C61 -95.8(4) . . . . ?
C67A C68A C68B C61 -158.0(3) . . . . ?
O68 C68A C68B C68C 134.8(3) . . . . ?
C67A C68A C68B C68C 72.6(3) . . . . ?
O69 C68B C68C C66A 31.7(3) . . . . ?
C61 C68B C68C C66A 151.2(3) . . . . ?
C68A C68B C68C C66A -73.8(3) . . . . ?
O69 C68B C68C C63A -77.2(4) . . . . ?
C61 C68B C68C C63A 42.3(4) . . . . ?
C68A C68B C68C C63A 177.4(3) . . . . ?
C66 C66A C68C C68B -118.4(3) . . . . ?
C67 C66A C68C C68B 1.3(3) . . . . ?
C66 C66A C68C C63A -2.3(3) . . . . ?
C67 C66A C68C C63A 117.4(3) . . . . ?
O70 C63A C68C C68B 77.9(4) . . . . ?
C63 C63A C68C C68B -42.5(4) . . . . ?
C64 C63A C68C C68B -178.4(3) . . . . ?
O70 C63A C68C C66A -31.6(3) . . . . ?
C63 C63A C68C C66A -152.0(3) . . . . ?
C64 C63A C68C C66A 72.0(3) . . . . ?
C72 O62 C71 O61 6.0(6) . . . . ?
C72 O62 C71 C64 -174.1(3) . . . . ?
C65 C64 C71 O61 -107.6(5) . . . . ?
C63A C64 C71 O61 81.6(5) . . . . ?
C65 C64 C71 O62 72.5(5) . . . . ?
C63A C64 C71 O62 -98.2(4) . . . . ?
C74 O64 C73 O63 4.6(6) . . . . ?
C74 O64 C73 C65 -176.4(3) . . . . ?
C64 C65 C73 O63 -164.6(4) . . . . ?
C66 C65 C73 O63 6.3(6) . . . . ?
C64 C65 C73 O64 16.5(6) . . . . ?
C66 C65 C73 O64 -172.7(3) . . . . ?
